data_7711640
loop_
_publ_author_name
'Velazquez-Garcia, Jose de Jesus'
'Basuroy, Krishnayan'
'Storozhuk, Darina'
'Wong, Joanne'
'Demeshko, Serhiy'
'Meyer, Franc'
'Henning, Robert'
'Techert, Simone'

_publ_section_title
;
 Short- <i>vs</i>. long-range elastic distortion: structural dynamics of a
 [2 \\times 2] tetrairon(II) spin crossover grid complex observed by
 time-resolved X-Ray crystallography.
;
_journal_name_full 'Dalton transactions (Cambridge, England : 2003)'
_journal_paper_doi 10.1039/d2dt02638d
_journal_year 2022
_chemical_formula_moiety 'C96 H68 Fe4 N24, 4(B F4), 2(C2 H3 N)'
_chemical_formula_sum 'C100 H74 B4 F16 Fe4 N26'
_chemical_formula_weight 2210.49
_space_group_crystal_system monoclinic
_space_group_IT_number 15
_space_group_name_Hall '-C 2yc'
_space_group_name_H-M_alt 'C 1 2/c 1'
_atom_sites_solution_hydrogens geom
_atom_sites_solution_primary direct
_audit_creation_date 2022-08-04
_audit_creation_method
;
Olex2 1.2
(compiled 2015.01.26 svn.r3151 for OlexSys, GUI svn.r4998)
;
_audit_update_record
;
2022-08-06 deposited with the CCDC.	2022-10-04 downloaded from the CCDC.
;
_cell_angle_alpha 90
_cell_angle_beta 121.33(3)
_cell_angle_gamma 90
_cell_formula_units_Z 4
_cell_length_a 30.967(6)
_cell_length_b 12.821(3)
_cell_length_c 27.261(5)
_cell_measurement_reflns_used 2916
_cell_measurement_temperature 100.00
_cell_measurement_theta_max 25.452
_cell_measurement_theta_min 1.791
_cell_volume 9245(4)
_computing_molecular_graphics 'Olex2 (Dolomanov et al., 2009)'
_computing_publication_material 'Olex2 (Dolomanov et al., 2009)'
_computing_structure_refinement 'ShelXL (Sheldrick, 2008)'
_diffrn_ambient_temperature 100.00
_diffrn_measured_fraction_theta_full 0.938
_diffrn_measured_fraction_theta_max 0.938
_diffrn_measurement_device_type 'Standard Huber 515.2 kappa model (APS 14 ID Beamline)'
_diffrn_measurement_method '\f scan'
_diffrn_radiation_type Synchrotron
_diffrn_radiation_wavelength 0.82656
_diffrn_reflns_av_R_equivalents 0.054
_diffrn_reflns_av_unetI/netI 0.0371
_diffrn_reflns_Laue_measured_fraction_full 0.938
_diffrn_reflns_Laue_measured_fraction_max 0.938
_diffrn_reflns_number 5139
_diffrn_reflns_point_group_measured_fraction_full 0.938
_diffrn_reflns_point_group_measured_fraction_max 0.938
_diffrn_reflns_theta_full 25.493
_diffrn_reflns_theta_max 25.493
_diffrn_reflns_theta_min 2.034
_diffrn_source 'undulator radiation'
_exptl_absorpt_coefficient_mu 1.076
_exptl_absorpt_correction_type none
_exptl_absorpt_process_details 'Wavelength normalisation made by Precognition software'
_exptl_crystal_colour black
_exptl_crystal_density_diffrn 1.588
_exptl_crystal_density_method 'not measured'
_exptl_crystal_description block
_exptl_crystal_F_000 4496
_exptl_crystal_size_max 0.5
_exptl_crystal_size_mid 0.49
_exptl_crystal_size_min 0.29
_refine_diff_density_max 0.436
_refine_diff_density_min -0.633
_refine_diff_density_rms 0.090
_refine_ls_extinction_method none
_refine_ls_goodness_of_fit_ref 1.292
_refine_ls_hydrogen_treatment constr
_refine_ls_matrix_type full
_refine_ls_number_parameters 725
_refine_ls_number_reflns 5139
_refine_ls_number_restraints 463
_refine_ls_restrained_S_all 1.257
_refine_ls_R_factor_all 0.1202
_refine_ls_R_factor_gt 0.0951
_refine_ls_shift/su_max 0.000
_refine_ls_shift/su_mean 0.000
_refine_ls_structure_factor_coef Fsqd
_refine_ls_weighting_details 'w=1/[\s^2^(Fo^2^)+(0.1165P)^2^+41.5439P] where P=(Fo^2^+2Fc^2^)/3'
_refine_ls_weighting_scheme calc
_refine_ls_wR_factor_gt 0.2320
_refine_ls_wR_factor_ref 0.2446
_reflns_Friedel_coverage 0.000
_reflns_number_gt 4549
_reflns_number_total 5139
_reflns_threshold_expression 'I > 2\s(I)'
_cod_data_source_file d2dt02638d2.cif
_cod_data_source_block fe4_100ns
_cod_database_code 7711640
_shelx_space_group_comment
;
The symmetry employed for this shelxl refinement is uniquely defined
by the following loop, which should always be used as a source of
symmetry information in preference to the above space-group names.
They are only intended as comments.
;
_shelx_estimated_absorpt_t_max 0.817
_shelx_estimated_absorpt_t_min 0.713
_exptl_absorpt_special_details
'Wavelength normalisation process includes the overall absorption and the wavelength-dependent response of the detector'
_olex2_refinement_description
;
1. Fixed Uiso
 At 1.2 times of:
  All C(H) groups
 At 1.5 times of:
  All C(H,H,H) groups
2. Restrained distances
 F6-F7 \\sim F6-F8 \\sim F6-F5 \\sim F7-F8 \\sim F7-F5 \\sim F8-F5
 with sigma of 0.04
 B2-F6 \\sim B2-F7 \\sim B2-F8 \\sim B2-F5
 with sigma of 0.02
 F12-F9 \\sim F12-F10 \\sim F12-F11 \\sim F9-F11 \\sim F10-F11
 with sigma of 0.04
 B3-F12 \\sim B3-F9 \\sim B3-F10 \\sim B3-F11
 with sigma of 0.02
3. Uiso/Uaniso restraints and constraints
F6 \\sim B2 \\sim F7 \\sim F8 \\sim F5: within 1.7A with sigma of 0.01 and
sigma for terminal atoms of 0.01
C50 \\sim C49 \\sim N13: within 1.7A with sigma of 0.01 and sigma for terminal
atoms of 0.01
F10 \\sim B3 \\sim F12 \\sim F9 \\sim F11: within 2A with sigma of 0.01 and
sigma for terminal atoms of 0.02
4. Rigid body (RIGU) restrains
 C46, C47, C48, N12, C44, C45
 with sigma for 1-2 distances of 0.01 and sigma for 1-3 distances of 0.01
 C43, C42, C41, C40, C39, N11
 with sigma for 1-2 distances of 0.01 and sigma for 1-3 distances of 0.01
 C38, C36, C35, N9, N10, C37
 with sigma for 1-2 distances of 0.01 and sigma for 1-3 distances of 0.01
 C34, N8, C30, C31, C32, C33
 with sigma for 1-2 distances of 0.01 and sigma for 1-3 distances of 0.01
 N7, C29, C28, C27, C26, C25
 with sigma for 1-2 distances of 0.01 and sigma for 1-3 distances of 0.01
 N1, C1, C2, C3, C4, C5
 with sigma for 1-2 distances of 0.01 and sigma for 1-3 distances of 0.01
 N2, C6, C7, C8, C9, C10
 with sigma for 1-2 distances of 0.01 and sigma for 1-3 distances of 0.01
 C11, C12, C13, C14, N4, N3
 with sigma for 1-2 distances of 0.01 and sigma for 1-3 distances of 0.01
 N5, C15, C16, C17, C18, C19
 with sigma for 1-2 distances of 0.01 and sigma for 1-3 distances of 0.01
 C20, C21, C22, C23, C24, N6
 with sigma for 1-2 distances of 0.01 and sigma for 1-3 distances of 0.01
5. Others
 Sof(B3)=Sof(F12)=Sof(F9)=Sof(F10)=Sof(F11)=1-FVAR(1)
 Sof(F6)=Sof(F7)=Sof(F8)=Sof(F5)=Sof(B2)=FVAR(1)
6.a Aromatic/amide H refined with riding coordinates:
 C1(H1), C9(H9), C7(H7), C33(H33), C25(H25), C28(H28), C32(H32), C31(H31),
 C18(H18), C16(H16), C48(H48), C24(H24), C4(H4), C2(H2), C8(H8), C3(H3),
 C26(H26), C27(H27), C23(H23), C47(H47), C42(H42), C22(H22), C17(H17), C40(H40),
  C21(H21), C45(H45), C46(H46), C41(H41)
6.b Idealised Me refined as rotating group:
 C13(H13A,H13B,H13C), C37(H37A,H37B,H37C), C50(H50A,H50B,H50C)
;
_shelx_shelxl_version_number 2018/3
_olex2_submission_special_instructions 'No special instructions were received'

loop_
_space_group_symop_operation_xyz
'x, y, z'
'-x, y, -z+1/2'
'x+1/2, y+1/2, z'
'-x+1/2, y+1/2, -z+1/2'
'-x, -y, -z'
'x, -y, z-1/2'
'-x+1/2, -y+1/2, -z'
'x+1/2, -y+1/2, z-1/2'

loop_
_atom_site_label
_atom_site_type_symbol
_atom_site_fract_x
_atom_site_fract_y
_atom_site_fract_z
_atom_site_U_iso_or_equiv
_atom_site_adp_type
_atom_site_occupancy
_atom_site_site_symmetry_order
_atom_site_calc_flag
_atom_site_refinement_flags_posn
_atom_site_refinement_flags_adp
_atom_site_refinement_flags_occupancy
_atom_site_disorder_assembly
_atom_site_disorder_group
Fe0A Fe 0.46874(4) 0.42544(9) 0.83356(5) 0.0571(4) Uani 1 1 d . . . . .
Fe0B Fe 0.37805(5) 0.43133(9) 0.64326(6) 0.0618(4) Uani 1 1 d . . . . .
N3 N 0.4509(2) 0.3268(5) 0.7687(3) 0.0585(18) Uani 1 1 d . U . . .
N7 N 0.4104(2) 0.3666(5) 0.8356(3) 0.0572(17) Uani 1 1 d . U . . .
N11 N 0.6505(3) 0.5816(6) 0.8583(3) 0.0645(19) Uani 1 1 d . U . . .
N9 N 0.5119(2) 0.5251(5) 0.8212(3) 0.0581(18) Uani 1 1 d . U . . .
N5 N 0.3596(3) 0.2839(6) 0.6012(3) 0.0636(18) Uani 1 1 d . U . . .
N2 N 0.5119(2) 0.3118(5) 0.8746(3) 0.0589(18) Uani 1 1 d . U . . .
N1 N 0.5038(3) 0.4838(6) 0.9130(3) 0.0643(19) Uani 1 1 d . U . . .
N8 N 0.4225(3) 0.5376(5) 0.7992(3) 0.0614(18) Uani 1 1 d . U . . .
N10 N 0.5613(3) 0.5339(5) 0.8405(3) 0.0566(17) Uani 1 1 d . U . . .
N4 N 0.4155(3) 0.3247(5) 0.7124(3) 0.0611(18) Uani 1 1 d . U . . .
N6 N 0.3386(3) 0.4582(6) 0.5445(3) 0.074(2) Uani 1 1 d . U . . .
C11 C 0.4663(3) 0.2280(7) 0.7868(4) 0.061(2) Uani 1 1 d . U . . .
N12 N 0.6949(3) 0.4114(6) 0.8558(3) 0.068(2) Uani 1 1 d . U . . .
F1 F 0.3513(3) -0.0018(7) 0.7878(3) 0.139(3) Uani 1 1 d . . . . .
C35 C 0.4917(3) 0.6244(6) 0.8099(4) 0.058(2) Uani 1 1 d . U . . .
F2 F 0.3186(3) 0.0799(7) 0.7040(4) 0.140(3) Uani 1 1 d . . . . .
F4 F 0.2735(3) 0.0686(6) 0.7447(4) 0.130(3) Uani 1 1 d . . . . .
C15 C 0.3727(3) 0.1987(7) 0.6354(4) 0.065(2) Uani 1 1 d . U . . .
C14 C 0.4080(3) 0.2221(6) 0.6953(4) 0.061(2) Uani 1 1 d . U . . .
C34 C 0.4391(3) 0.6307(7) 0.7917(4) 0.063(2) Uani 1 1 d . U . . .
C29 C 0.3677(3) 0.4273(7) 0.8100(4) 0.066(2) Uani 1 1 d . U . . .
C12 C 0.4393(3) 0.1579(7) 0.7421(4) 0.065(2) Uani 1 1 d . U . . .
C1 C 0.4983(4) 0.5799(8) 0.9289(4) 0.075(3) Uani 1 1 d . U . . .
H1 H 0.471890 0.621599 0.902379 0.090 Uiso 1 1 calc R . . . .
C10 C 0.5046(3) 0.2189(7) 0.8468(4) 0.064(2) Uani 1 1 d . U . . .
C5 C 0.5409(3) 0.4221(8) 0.9529(4) 0.069(2) Uani 1 1 d . U . . .
F3 F 0.2871(3) -0.0748(6) 0.7096(4) 0.135(3) Uani 1 1 d . . . . .
C38 C 0.5718(3) 0.6373(7) 0.8408(4) 0.064(2) Uani 1 1 d . U . . .
C39 C 0.6235(4) 0.6633(7) 0.8593(4) 0.073(3) Uani 1 1 d . U . . .
C19 C 0.3284(3) 0.2732(8) 0.5442(4) 0.071(2) Uani 1 1 d . U . . .
C36 C 0.5294(3) 0.6976(6) 0.8237(4) 0.063(2) Uani 1 1 d . U . . .
C6 C 0.5432(3) 0.3195(7) 0.9322(4) 0.064(2) Uani 1 1 d . U . . .
C30 C 0.3756(3) 0.5275(7) 0.7914(4) 0.063(2) Uani 1 1 d . U . . .
C9 C 0.5313(4) 0.1303(8) 0.8787(5) 0.074(3) Uani 1 1 d . U . . .
H9 H 0.527378 0.066426 0.860671 0.088 Uiso 1 1 calc R . . . .
C7 C 0.5706(4) 0.2344(8) 0.9650(5) 0.080(3) Uani 1 1 d . U . . .
H7 H 0.593121 0.240739 1.004301 0.097 Uiso 1 1 calc R . . . .
C33 C 0.4065(4) 0.7162(7) 0.7719(4) 0.075(3) Uani 1 1 d . U . . .
H33 H 0.417167 0.779864 0.765512 0.090 Uiso 1 1 calc R . . . .
C43 C 0.6993(4) 0.5940(8) 0.8732(4) 0.075(3) Uani 1 1 d . U . . .
C25 C 0.4068(4) 0.2735(8) 0.8560(4) 0.072(2) Uani 1 1 d . U . . .
H25 H 0.435519 0.231880 0.874324 0.086 Uiso 1 1 calc R . . . .
C28 C 0.3230(4) 0.3915(9) 0.8042(4) 0.080(3) Uani 1 1 d . U . . .
H28 H 0.294072 0.432712 0.785453 0.096 Uiso 1 1 calc R . . . .
C44 C 0.7223(4) 0.4990(8) 0.8659(4) 0.076(3) Uani 1 1 d . U . . .
C32 C 0.3579(4) 0.7047(8) 0.7617(4) 0.077(3) Uani 1 1 d . U . . .
H32 H 0.335881 0.761313 0.748322 0.093 Uiso 1 1 calc R . . . .
C31 C 0.3420(4) 0.6121(8) 0.7710(4) 0.078(3) Uani 1 1 d . U . . .
H31 H 0.309314 0.604903 0.763890 0.094 Uiso 1 1 calc R . . . .
C18 C 0.3082(4) 0.1773(8) 0.5191(5) 0.080(3) Uani 1 1 d . U . . .
H18 H 0.287269 0.170845 0.479453 0.096 Uiso 1 1 calc R . . . .
C16 C 0.3525(4) 0.0994(8) 0.6125(5) 0.081(3) Uani 1 1 d . U . . .
H16 H 0.360995 0.041076 0.636053 0.097 Uiso 1 1 calc R . . . .
C48 C 0.7104(4) 0.3255(8) 0.8420(4) 0.077(3) Uani 1 1 d . U . . .
H48 H 0.691120 0.265241 0.833411 0.092 Uiso 1 1 calc R . . . .
C24 C 0.3328(4) 0.5474(9) 0.5155(5) 0.085(3) Uani 1 1 d . U . . .
H24 H 0.345458 0.608034 0.537113 0.102 Uiso 1 1 calc R . . . .
C4 C 0.5735(4) 0.4573(9) 1.0088(4) 0.082(3) Uani 1 1 d . U . . .
H4 H 0.598354 0.413348 1.036021 0.098 Uiso 1 1 calc R . . . .
C2 C 0.5310(4) 0.6189(9) 0.9839(5) 0.081(3) Uani 1 1 d . U . . .
H2 H 0.526976 0.686396 0.993400 0.097 Uiso 1 1 calc R . . . .
C8 C 0.5636(4) 0.1403(8) 0.9375(5) 0.080(3) Uani 1 1 d . U . . .
H8 H 0.581054 0.081947 0.958993 0.096 Uiso 1 1 calc R . . . .
C20 C 0.3190(4) 0.3707(9) 0.5116(4) 0.076(3) Uani 1 1 d . U . . .
C3 C 0.5687(4) 0.5569(9) 1.0234(5) 0.086(3) Uani 1 1 d . U . . .
H3 H 0.591015 0.581953 1.060187 0.104 Uiso 1 1 calc R . . . .
C26 C 0.3621(4) 0.2355(8) 0.8511(5) 0.084(3) Uani 1 1 d . U . . .
H26 H 0.360998 0.170113 0.865178 0.100 Uiso 1 1 calc R . . . .
C13 C 0.4420(4) 0.0408(7) 0.7451(5) 0.093(3) Uani 1 1 d . U . . .
H13A H 0.474285 0.019703 0.776852 0.139 Uiso 1 1 calc GR . . . .
H13B H 0.437758 0.013633 0.710082 0.139 Uiso 1 1 calc GR . . . .
H13C H 0.415677 0.014345 0.750404 0.139 Uiso 1 1 calc GR . . . .
C37 C 0.5261(4) 0.8147(7) 0.8243(5) 0.090(3) Uani 1 1 d . U . . .
H37A H 0.491321 0.835627 0.802545 0.135 Uiso 1 1 calc GR . . . .
H37B H 0.543956 0.844477 0.807534 0.135 Uiso 1 1 calc GR . . . .
H37C H 0.541039 0.838576 0.863180 0.135 Uiso 1 1 calc GR . . . .
C27 C 0.3208(4) 0.2981(9) 0.8252(5) 0.087(3) Uani 1 1 d . U . . .
H27 H 0.290786 0.276252 0.821899 0.104 Uiso 1 1 calc R . . . .
C23 C 0.3103(4) 0.5571(9) 0.4576(5) 0.088(3) Uani 1 1 d . U . . .
H23 H 0.308599 0.621343 0.440879 0.105 Uiso 1 1 calc R . . . .
C47 C 0.7547(4) 0.3222(9) 0.8400(5) 0.084(3) Uani 1 1 d . U . . .
H47 H 0.764262 0.261561 0.829466 0.101 Uiso 1 1 calc R . . . .
C42 C 0.7229(4) 0.6908(9) 0.8922(5) 0.097(4) Uani 1 1 d . U . . .
H42 H 0.756591 0.699519 0.903456 0.117 Uiso 1 1 calc R . . . .
C22 C 0.2899(4) 0.4688(10) 0.4245(5) 0.092(3) Uani 1 1 d . U . . .
H22 H 0.273303 0.472354 0.384695 0.110 Uiso 1 1 calc R . . . .
C17 C 0.3200(4) 0.0922(9) 0.5545(5) 0.088(3) Uani 1 1 d . U . . .
H17 H 0.305468 0.028018 0.538544 0.106 Uiso 1 1 calc R . . . .
C40 C 0.6465(4) 0.7623(8) 0.8773(5) 0.084(3) Uani 1 1 d . U . . .
H40 H 0.628136 0.819382 0.877609 0.101 Uiso 1 1 calc R . . . .
C21 C 0.2946(4) 0.3751(10) 0.4517(4) 0.089(3) Uani 1 1 d . U . . .
H21 H 0.281440 0.314617 0.430154 0.107 Uiso 1 1 calc R . . . .
C45 C 0.7674(4) 0.4993(10) 0.8659(5) 0.096(3) Uani 1 1 d . U . . .
H45 H 0.786302 0.560182 0.874085 0.116 Uiso 1 1 calc R . . . .
C46 C 0.7833(4) 0.4101(10) 0.8540(5) 0.095(3) Uani 1 1 d . U . . .
H46 H 0.813921 0.408766 0.855344 0.114 Uiso 1 1 calc R . . . .
C41 C 0.6955(5) 0.7725(9) 0.8940(6) 0.103(4) Uani 1 1 d . U . . .
H41 H 0.711138 0.836961 0.907062 0.123 Uiso 1 1 calc R . . . .
B1 B 0.3089(5) 0.0172(11) 0.7365(6) 0.087(4) Uani 1 1 d . . . . .
C49 C 0.4283(7) -0.1457(17) 0.9054(7) 0.136(4) Uani 1 1 d . U . . .
N13 N 0.4082(6) -0.2244(13) 0.9025(6) 0.145(4) Uani 1 1 d . U . . .
C50 C 0.4499(6) -0.0464(14) 0.9108(7) 0.148(5) Uani 1 1 d . U . . .
H50A H 0.427365 -0.004529 0.878098 0.222 Uiso 1 1 calc GR . . . .
H50B H 0.481536 -0.053830 0.912639 0.222 Uiso 1 1 calc GR . . . .
H50C H 0.455375 -0.013366 0.945150 0.222 Uiso 1 1 calc GR . . . .
F6 F 0.9138(14) 0.614(3) 0.9841(13) 0.188(12) Uani 0.336(18) 1 d D U P A 1
F7 F 0.8458(14) 0.701(3) 0.9467(14) 0.189(13) Uani 0.336(18) 1 d D U P A 1
F8 F 0.8564(13) 0.584(3) 1.0077(15) 0.192(12) Uani 0.336(18) 1 d D U P A 1
F5 F 0.9023(13) 0.725(3) 1.0358(12) 0.193(12) Uani 0.336(18) 1 d D U P A 1
B2 B 0.8802(11) 0.654(2) 0.9948(11) 0.189(12) Uani 0.336(18) 1 d D U P A 1
B3 B 0.8862(6) 0.6293(11) 0.9992(7) 0.115(6) Uani 0.664(18) 1 d D U P A 2
F12 F 0.9352(5) 0.6500(12) 1.0217(9) 0.194(8) Uani 0.664(18) 1 d D U P A 2
F9 F 0.8581(6) 0.7132(12) 0.9749(8) 0.167(7) Uani 0.664(18) 1 d D U P A 2
F10 F 0.8749(6) 0.5488(9) 0.9624(6) 0.155(7) Uani 0.664(18) 1 d D U P A 2
F11 F 0.8846(7) 0.5931(10) 1.0444(7) 0.153(6) Uani 0.664(18) 1 d D U P A 2

loop_
_atom_site_aniso_label
_atom_site_aniso_U_11
_atom_site_aniso_U_22
_atom_site_aniso_U_33
_atom_site_aniso_U_23
_atom_site_aniso_U_13
_atom_site_aniso_U_12
Fe0A 0.0549(8) 0.0459(7) 0.0678(8) 0.0019(6) 0.0301(7) 0.0023(5)
Fe0B 0.0583(8) 0.0502(8) 0.0710(9) -0.0044(6) 0.0296(7) 0.0007(6)
N3 0.048(4) 0.050(4) 0.072(5) 0.003(3) 0.027(4) 0.000(3)
N7 0.052(4) 0.055(4) 0.064(4) -0.005(3) 0.030(4) -0.004(3)
N11 0.057(4) 0.067(5) 0.067(5) 0.001(4) 0.031(4) -0.010(4)
N9 0.048(4) 0.051(4) 0.064(4) -0.002(3) 0.022(4) -0.005(3)
N5 0.055(4) 0.059(4) 0.076(5) -0.009(4) 0.033(4) 0.000(4)
N2 0.052(4) 0.049(4) 0.078(5) 0.010(4) 0.035(4) 0.001(3)
N1 0.060(4) 0.059(4) 0.072(5) 0.000(4) 0.033(4) 0.000(4)
N8 0.055(4) 0.053(4) 0.075(5) -0.006(4) 0.033(4) -0.001(3)
N10 0.068(5) 0.043(4) 0.065(4) -0.003(3) 0.038(4) -0.005(3)
N4 0.053(4) 0.046(4) 0.081(5) -0.003(4) 0.033(4) -0.002(3)
N6 0.074(5) 0.067(5) 0.077(5) -0.007(4) 0.037(4) 0.007(4)
C11 0.056(5) 0.048(5) 0.083(6) 0.005(4) 0.038(5) 0.003(4)
N12 0.060(5) 0.066(5) 0.073(5) 0.010(4) 0.030(4) -0.002(4)
F1 0.098(5) 0.165(8) 0.111(6) 0.021(5) 0.025(5) 0.005(5)
C35 0.067(6) 0.043(5) 0.059(5) -0.002(4) 0.029(4) -0.002(4)
F2 0.125(6) 0.159(7) 0.146(7) 0.045(6) 0.078(6) -0.001(5)
F4 0.102(5) 0.114(6) 0.189(8) -0.012(5) 0.087(6) -0.006(4)
C15 0.058(5) 0.061(6) 0.075(6) -0.022(5) 0.033(5) -0.010(4)
C14 0.060(5) 0.040(5) 0.093(7) -0.002(5) 0.046(5) -0.001(4)
C34 0.060(5) 0.054(5) 0.072(6) 0.002(4) 0.032(5) 0.009(4)
C29 0.045(5) 0.067(6) 0.074(6) -0.011(5) 0.024(5) 0.000(4)
C12 0.066(5) 0.042(5) 0.104(7) -0.005(5) 0.055(5) -0.004(4)
C1 0.076(6) 0.074(7) 0.076(6) -0.004(5) 0.039(5) -0.001(5)
C10 0.056(5) 0.048(5) 0.092(7) 0.009(5) 0.041(5) 0.004(4)
C5 0.054(5) 0.075(6) 0.075(6) -0.003(5) 0.032(5) -0.009(5)
F3 0.107(5) 0.093(5) 0.171(7) -0.007(5) 0.047(5) 0.010(4)
C38 0.071(6) 0.048(5) 0.067(6) -0.003(4) 0.032(5) -0.009(4)
C39 0.080(7) 0.049(5) 0.085(7) 0.005(5) 0.039(6) -0.005(5)
C19 0.057(5) 0.075(6) 0.084(7) -0.015(5) 0.039(5) -0.011(5)
C36 0.069(6) 0.049(5) 0.062(5) 0.002(4) 0.027(5) 0.002(4)
C6 0.052(5) 0.071(6) 0.072(6) 0.018(5) 0.032(5) 0.010(4)
C30 0.060(5) 0.057(6) 0.063(5) -0.004(4) 0.025(5) 0.010(4)
C9 0.073(6) 0.062(6) 0.095(7) 0.008(5) 0.050(6) 0.011(5)
C7 0.063(6) 0.081(7) 0.092(7) 0.025(6) 0.037(6) 0.009(5)
C33 0.078(6) 0.059(6) 0.077(6) 0.004(5) 0.033(5) 0.009(5)
C43 0.069(6) 0.068(6) 0.081(7) 0.000(5) 0.034(5) -0.011(5)
C25 0.067(6) 0.066(6) 0.085(7) -0.006(5) 0.042(5) 0.002(5)
C28 0.067(6) 0.084(7) 0.086(7) -0.012(6) 0.038(6) 0.004(5)
C44 0.060(6) 0.078(7) 0.078(6) 0.008(5) 0.028(5) -0.011(5)
C32 0.082(7) 0.061(6) 0.082(7) 0.004(5) 0.039(6) 0.014(5)
C31 0.065(6) 0.078(7) 0.080(7) 0.001(5) 0.030(5) 0.005(5)
C18 0.072(6) 0.084(7) 0.080(7) -0.020(6) 0.037(6) -0.017(6)
C16 0.084(7) 0.062(6) 0.103(7) -0.017(5) 0.054(6) -0.012(5)
C48 0.071(6) 0.074(7) 0.083(7) 0.012(5) 0.039(6) 0.008(5)
C24 0.085(7) 0.076(7) 0.080(7) -0.005(5) 0.034(6) 0.013(6)
C4 0.074(7) 0.097(8) 0.069(6) 0.008(6) 0.034(5) -0.014(6)
C2 0.085(7) 0.079(7) 0.083(7) -0.016(6) 0.046(6) -0.016(6)
C8 0.076(7) 0.066(6) 0.098(7) 0.028(6) 0.045(6) 0.012(5)
C20 0.060(6) 0.084(7) 0.083(7) -0.014(6) 0.037(5) -0.006(5)
C3 0.073(7) 0.103(8) 0.071(6) -0.015(6) 0.028(6) -0.019(6)
C26 0.083(7) 0.068(6) 0.120(9) 0.001(6) 0.067(7) -0.007(5)
C13 0.093(8) 0.049(6) 0.141(10) -0.002(6) 0.063(8) 0.001(5)
C37 0.084(7) 0.052(6) 0.111(8) 0.007(6) 0.035(6) -0.004(5)
C27 0.070(6) 0.086(8) 0.108(8) 0.005(6) 0.049(6) -0.008(6)
C23 0.073(7) 0.097(8) 0.078(7) 0.002(6) 0.028(6) 0.008(6)
C47 0.079(7) 0.083(7) 0.092(7) 0.023(6) 0.046(6) 0.014(6)
C42 0.074(7) 0.091(8) 0.122(9) -0.026(7) 0.048(7) -0.037(6)
C22 0.076(7) 0.111(9) 0.069(7) 0.003(6) 0.024(6) -0.004(7)
C17 0.077(7) 0.078(7) 0.101(8) -0.031(6) 0.041(6) -0.026(6)
C40 0.085(7) 0.054(6) 0.110(8) -0.011(5) 0.047(6) -0.018(5)
C21 0.076(7) 0.097(8) 0.070(7) -0.016(6) 0.021(6) -0.009(6)
C45 0.069(7) 0.094(8) 0.124(10) 0.015(7) 0.049(7) -0.006(6)
C46 0.075(7) 0.096(8) 0.121(9) 0.016(7) 0.058(7) 0.007(6)
C41 0.096(8) 0.064(7) 0.144(11) -0.030(7) 0.060(8) -0.037(6)
B1 0.062(8) 0.092(10) 0.085(9) 0.003(8) 0.023(7) -0.013(7)
C49 0.138(10) 0.158(12) 0.130(7) 0.033(10) 0.082(8) 0.033(9)
N13 0.159(10) 0.156(11) 0.127(7) 0.027(9) 0.080(8) 0.037(9)
C50 0.130(10) 0.161(12) 0.148(9) 0.044(10) 0.069(9) 0.017(9)
F6 0.17(2) 0.23(2) 0.124(16) -0.008(15) 0.045(14) -0.017(17)
F7 0.16(2) 0.24(2) 0.127(17) 0.010(15) 0.043(14) -0.029(16)
F8 0.17(2) 0.24(2) 0.131(17) 0.019(15) 0.050(14) -0.035(16)
F5 0.17(2) 0.23(2) 0.134(16) -0.006(15) 0.049(14) -0.030(16)
B2 0.166(19) 0.23(2) 0.128(15) 0.004(13) 0.047(13) -0.028(15)
B3 0.127(11) 0.075(9) 0.166(12) 0.029(9) 0.092(9) -0.003(9)
F12 0.097(9) 0.132(11) 0.269(17) 0.005(12) 0.036(11) -0.007(8)
F9 0.141(11) 0.110(9) 0.211(16) 0.051(10) 0.066(11) 0.062(8)
F10 0.172(12) 0.091(8) 0.132(10) -0.013(7) 0.029(9) 0.018(8)
F11 0.232(15) 0.104(9) 0.131(10) 0.001(8) 0.102(10) 0.005(9)

loop_
_atom_type_symbol
_atom_type_description
_atom_type_scat_dispersion_real
_atom_type_scat_dispersion_imag
_atom_type_scat_source
C C 0.0050 0.0020 'International Tables Vol C Tables 4.2.6.8 and 6.1.1.4'
H H 0.0000 0.0000 'International Tables Vol C Tables 4.2.6.8 and 6.1.1.4'
B B 0.0020 0.0010 'International Tables Vol C Tables 4.2.6.8 and 6.1.1.4'
F F 0.0250 0.0140 'International Tables Vol C Tables 4.2.6.8 and 6.1.1.4'
Fe Fe 0.3670 1.1190 'International Tables Vol C Tables 4.2.6.8 and 6.1.1.4'
N N 0.0090 0.0050 'International Tables Vol C Tables 4.2.6.8 and 6.1.1.4'

loop_
_geom_angle_atom_site_label_1
_geom_angle_atom_site_label_2
_geom_angle_atom_site_label_3
_geom_angle
_geom_angle_site_symmetry_1
_geom_angle_site_symmetry_3
_geom_angle_publ_flag
N7 Fe0A N3 86.9(3) . . ?
N7 Fe0A N9 160.9(3) . . ?
N7 Fe0A N1 95.9(3) . . ?
N9 Fe0A N3 99.0(3) . . ?
N2 Fe0A N3 79.8(3) . . ?
N2 Fe0A N7 93.7(3) . . ?
N2 Fe0A N9 105.2(3) . . ?
N2 Fe0A N1 80.1(3) . . ?
N1 Fe0A N3 159.8(3) . . ?
N1 Fe0A N9 84.8(3) . . ?
N8 Fe0A N3 104.6(3) . . ?
N8 Fe0A N7 80.6(3) . . ?
N8 Fe0A N9 80.3(3) . . ?
N8 Fe0A N2 172.6(3) . . ?
N8 Fe0A N1 95.6(3) . . ?
N11 Fe0B N5 143.8(3) 2_656 . ?
N11 Fe0B N10 75.9(3) 2_656 2_656 ?
N11 Fe0B N4 129.5(3) 2_656 . ?
N11 Fe0B N6 83.1(3) 2_656 . ?
N11 Fe0B N12 72.3(3) 2_656 2_656 ?
N5 Fe0B N10 128.2(3) . 2_656 ?
N5 Fe0B N6 71.2(3) . . ?
N5 Fe0B N12 85.2(3) . 2_656 ?
N10 Fe0B N6 91.4(3) 2_656 . ?
N10 Fe0B N12 146.2(3) 2_656 2_656 ?
N4 Fe0B N5 77.0(3) . . ?
N4 Fe0B N10 101.3(3) . 2_656 ?
N4 Fe0B N6 146.9(3) . . ?
N4 Fe0B N12 90.3(3) . 2_656 ?
N12 Fe0B N6 95.9(3) 2_656 . ?
N4 N3 Fe0A 135.0(5) . . ?
N4 N3 C11 108.7(7) . . ?
C11 N3 Fe0A 112.8(6) . . ?
C29 N7 Fe0A 114.9(6) . . ?
C25 N7 Fe0A 128.3(6) . . ?
C25 N7 C29 116.7(7) . . ?
C39 N11 Fe0B 116.8(6) . 2_656 ?
C39 N11 C43 120.6(8) . . ?
C43 N11 Fe0B 120.2(6) . 2_656 ?
N10 N9 Fe0A 135.7(5) . . ?
N10 N9 C35 107.6(6) . . ?
C35 N9 Fe0A 111.2(5) . . ?
C15 N5 Fe0B 116.5(6) . . ?
C19 N5 Fe0B 122.9(7) . . ?
C19 N5 C15 119.5(8) . . ?
C10 N2 Fe0A 118.7(6) . . ?
C6 N2 Fe0A 119.1(6) . . ?
C6 N2 C10 121.3(7) . . ?
C1 N1 Fe0A 127.2(7) . . ?
C1 N1 C5 118.2(8) . . ?
C5 N1 Fe0A 114.2(6) . . ?
C34 N8 Fe0A 119.6(6) . . ?
C34 N8 C30 121.1(7) . . ?
C30 N8 Fe0A 118.4(6) . . ?
N9 N10 Fe0B 136.8(5) . 2_656 ?
N9 N10 C38 107.7(7) . . ?
C38 N10 Fe0B 114.6(6) . 2_656 ?
N3 N4 Fe0B 138.3(5) . . ?
N3 N4 C14 107.4(7) . . ?
C14 N4 Fe0B 113.5(6) . . ?
C24 N6 Fe0B 129.3(7) . . ?
C24 N6 C20 115.7(9) . . ?
C20 N6 Fe0B 115.0(7) . . ?
N3 C11 C12 110.5(8) . . ?
N3 C11 C10 114.5(8) . . ?
C12 C11 C10 135.0(8) . . ?
C44 N12 Fe0B 115.1(7) . 2_656 ?
C48 N12 Fe0B 126.9(6) . 2_656 ?
C48 N12 C44 117.8(9) . . ?
N9 C35 C34 115.4(7) . . ?
N9 C35 C36 110.0(7) . . ?
C36 C35 C34 134.3(8) . . ?
N5 C15 C14 113.0(7) . . ?
N5 C15 C16 121.1(9) . . ?
C16 C15 C14 125.9(10) . . ?
N4 C14 C15 118.4(8) . . ?
N4 C14 C12 109.8(8) . . ?
C12 C14 C15 131.7(8) . . ?
N8 C34 C35 110.4(7) . . ?
N8 C34 C33 119.7(8) . . ?
C33 C34 C35 129.7(9) . . ?
N7 C29 C30 112.9(8) . . ?
N7 C29 C28 120.8(9) . . ?
C28 C29 C30 126.4(9) . . ?
C11 C12 C14 103.6(7) . . ?
C11 C12 C13 127.4(9) . . ?
C14 C12 C13 129.0(9) . . ?
N1 C1 H1 118.9 . . ?
N1 C1 C2 122.2(10) . . ?
C2 C1 H1 118.9 . . ?
N2 C10 C11 111.1(7) . . ?
N2 C10 C9 119.1(9) . . ?
C9 C10 C11 129.6(9) . . ?
N1 C5 C6 114.3(8) . . ?
N1 C5 C4 121.3(10) . . ?
C4 C5 C6 124.4(10) . . ?
N10 C38 C39 116.2(8) . . ?
N10 C38 C36 111.2(8) . . ?
C36 C38 C39 132.5(8) . . ?
N11 C39 C38 113.6(8) . . ?
N11 C39 C40 119.8(9) . . ?
C40 C39 C38 126.6(9) . . ?
N5 C19 C18 122.0(10) . . ?
N5 C19 C20 114.2(8) . . ?
C18 C19 C20 123.9(10) . . ?
C35 C36 C37 128.6(9) . . ?
C38 C36 C35 103.4(7) . . ?
C38 C36 C37 127.8(9) . . ?
N2 C6 C5 111.6(8) . . ?
N2 C6 C7 121.2(9) . . ?
C7 C6 C5 127.1(10) . . ?
N8 C30 C29 113.0(7) . . ?
N8 C30 C31 120.1(9) . . ?
C31 C30 C29 126.9(9) . . ?
C10 C9 H9 120.7 . . ?
C8 C9 C10 118.6(10) . . ?
C8 C9 H9 120.7 . . ?
C6 C7 H7 121.0 . . ?
C8 C7 C6 118.0(10) . . ?
C8 C7 H7 121.0 . . ?
C34 C33 H33 120.5 . . ?
C32 C33 C34 119.0(9) . . ?
C32 C33 H33 120.5 . . ?
N11 C43 C44 113.8(8) . . ?
N11 C43 C42 120.1(10) . . ?
C42 C43 C44 126.1(10) . . ?
N7 C25 H25 118.1 . . ?
N7 C25 C26 123.9(9) . . ?
C26 C25 H25 118.1 . . ?
C29 C28 H28 119.6 . . ?
C27 C28 C29 120.9(10) . . ?
C27 C28 H28 119.6 . . ?
N12 C44 C43 114.8(9) . . ?
N12 C44 C45 121.7(10) . . ?
C45 C44 C43 123.3(10) . . ?
C33 C32 H32 119.5 . . ?
C31 C32 C33 121.0(9) . . ?
C31 C32 H32 119.5 . . ?
C30 C31 H31 120.6 . . ?
C32 C31 C30 118.9(10) . . ?
C32 C31 H31 120.6 . . ?
C19 C18 H18 121.0 . . ?
C17 C18 C19 118.0(10) . . ?
C17 C18 H18 121.0 . . ?
C15 C16 H16 121.2 . . ?
C17 C16 C15 117.6(10) . . ?
C17 C16 H16 121.2 . . ?
N12 C48 H48 118.6 . . ?
N12 C48 C47 122.7(10) . . ?
C47 C48 H48 118.6 . . ?
N6 C24 H24 116.9 . . ?
N6 C24 C23 126.2(11) . . ?
C23 C24 H24 116.9 . . ?
C5 C4 H4 120.2 . . ?
C3 C4 C5 119.5(11) . . ?
C3 C4 H4 120.2 . . ?
C1 C2 H2 120.5 . . ?
C3 C2 C1 119.1(10) . . ?
C3 C2 H2 120.5 . . ?
C9 C8 H8 119.2 . . ?
C7 C8 C9 121.7(9) . . ?
C7 C8 H8 119.2 . . ?
N6 C20 C19 114.9(9) . . ?
N6 C20 C21 121.2(11) . . ?
C21 C20 C19 123.8(10) . . ?
C4 C3 H3 120.2 . . ?
C2 C3 C4 119.6(10) . . ?
C2 C3 H3 120.2 . . ?
C25 C26 H26 121.4 . . ?
C27 C26 C25 117.3(10) . . ?
C27 C26 H26 121.4 . . ?
C12 C13 H13A 109.5 . . ?
C12 C13 H13B 109.5 . . ?
C12 C13 H13C 109.5 . . ?
H13A C13 H13B 109.5 . . ?
H13A C13 H13C 109.5 . . ?
H13B C13 H13C 109.5 . . ?
C36 C37 H37A 109.5 . . ?
C36 C37 H37B 109.5 . . ?
C36 C37 H37C 109.5 . . ?
H37A C37 H37B 109.5 . . ?
H37A C37 H37C 109.5 . . ?
H37B C37 H37C 109.5 . . ?
C28 C27 C26 120.5(10) . . ?
C28 C27 H27 119.8 . . ?
C26 C27 H27 119.8 . . ?
C24 C23 H23 121.0 . . ?
C24 C23 C22 117.9(11) . . ?
C22 C23 H23 121.0 . . ?
C48 C47 H47 120.9 . . ?
C46 C47 C48 118.2(11) . . ?
C46 C47 H47 120.9 . . ?
C43 C42 H42 120.6 . . ?
C41 C42 C43 118.9(10) . . ?
C41 C42 H42 120.6 . . ?
C23 C22 H22 120.7 . . ?
C21 C22 C23 118.6(10) . . ?
C21 C22 H22 120.7 . . ?
C18 C17 H17 119.1 . . ?
C16 C17 C18 121.7(10) . . ?
C16 C17 H17 119.1 . . ?
C39 C40 H40 120.6 . . ?
C41 C40 C39 118.8(10) . . ?
C41 C40 H40 120.6 . . ?
C20 C21 H21 119.8 . . ?
C22 C21 C20 120.4(11) . . ?
C22 C21 H21 119.8 . . ?
C44 C45 H45 120.4 . . ?
C46 C45 C44 119.1(11) . . ?
C46 C45 H45 120.4 . . ?
C47 C46 H46 119.9 . . ?
C45 C46 C47 120.3(11) . . ?
C45 C46 H46 119.9 . . ?
C42 C41 H41 119.1 . . ?
C40 C41 C42 121.7(10) . . ?
C40 C41 H41 119.1 . . ?
F1 B1 F4 110.0(12) . . ?
F1 B1 F3 110.0(12) . . ?
F2 B1 F1 111.1(11) . . ?
F2 B1 F4 106.7(11) . . ?
F2 B1 F3 112.2(12) . . ?
F3 B1 F4 106.6(10) . . ?
N13 C49 C50 175(2) . . ?
C49 C50 H50A 109.5 . . ?
C49 C50 H50B 109.5 . . ?
C49 C50 H50C 109.5 . . ?
H50A C50 H50B 109.5 . . ?
H50A C50 H50C 109.5 . . ?
H50B C50 H50C 109.5 . . ?
F6 B2 F7 106(2) . . ?
F6 B2 F8 114(2) . . ?
F6 B2 F5 110(2) . . ?
F8 B2 F7 107(2) . . ?
F5 B2 F7 109(2) . . ?
F5 B2 F8 111(2) . . ?
F12 B3 F10 106.6(14) . . ?
F12 B3 F11 102.8(15) . . ?
F9 B3 F12 111.3(14) . . ?
F9 B3 F10 113.7(15) . . ?
F9 B3 F11 114.3(15) . . ?
F11 B3 F10 107.4(13) . . ?

loop_
_geom_bond_atom_site_label_1
_geom_bond_atom_site_label_2
_geom_bond_distance
_geom_bond_site_symmetry_2
_geom_bond_publ_flag
Fe0A N3 2.003(7) . ?
Fe0A N7 1.986(7) . ?
Fe0A N9 2.001(7) . ?
Fe0A N2 1.900(7) . ?
Fe0A N1 1.995(7) . ?
Fe0A N8 1.897(7) . ?
Fe0B N11 2.111(7) 2_656 ?
Fe0B N5 2.129(7) . ?
Fe0B N10 2.141(7) 2_656 ?
Fe0B N4 2.120(8) . ?
Fe0B N6 2.331(8) . ?
Fe0B N12 2.287(8) 2_656 ?
N3 N4 1.345(10) . ?
N3 C11 1.353(10) . ?
N7 C29 1.370(11) . ?
N7 C25 1.345(12) . ?
N11 C39 1.350(12) . ?
N11 C43 1.356(12) . ?
N9 N10 1.339(9) . ?
N9 C35 1.382(11) . ?
N5 C15 1.353(12) . ?
N5 C19 1.344(11) . ?
N2 C10 1.365(11) . ?
N2 C6 1.353(11) . ?
N1 C1 1.347(12) . ?
N1 C5 1.352(12) . ?
N8 C34 1.356(11) . ?
N8 C30 1.361(11) . ?
N10 C38 1.364(11) . ?
N4 C14 1.374(10) . ?
N6 C24 1.349(13) . ?
N6 C20 1.367(12) . ?
C11 C12 1.389(12) . ?
C11 C10 1.443(13) . ?
N12 C44 1.347(12) . ?
N12 C48 1.330(12) . ?
F1 B1 1.352(14) . ?
C35 C34 1.438(12) . ?
C35 C36 1.389(12) . ?
F2 B1 1.341(15) . ?
F4 B1 1.393(16) . ?
C15 C14 1.447(13) . ?
C15 C16 1.413(13) . ?
C14 C12 1.399(13) . ?
C34 C33 1.394(12) . ?
C29 C30 1.448(13) . ?
C29 C28 1.389(13) . ?
C12 C13 1.503(12) . ?
C1 H1 0.9300 . ?
C1 C2 1.393(14) . ?
C10 C9 1.408(13) . ?
C5 C6 1.446(13) . ?
C5 C4 1.396(14) . ?
F3 B1 1.367(15) . ?
C38 C39 1.445(13) . ?
C38 C36 1.378(12) . ?
C39 C40 1.414(13) . ?
C19 C18 1.388(13) . ?
C19 C20 1.472(14) . ?
C36 C37 1.505(12) . ?
C6 C7 1.386(13) . ?
C30 C31 1.403(13) . ?
C9 H9 0.9300 . ?
C9 C8 1.386(14) . ?
C7 H7 0.9300 . ?
C7 C8 1.376(15) . ?
C33 H33 0.9300 . ?
C33 C32 1.391(14) . ?
C43 C44 1.475(14) . ?
C43 C42 1.396(14) . ?
C25 H25 0.9300 . ?
C25 C26 1.406(13) . ?
C28 H28 0.9300 . ?
C28 C27 1.344(14) . ?
C44 C45 1.397(14) . ?
C32 H32 0.9300 . ?
C32 C31 1.359(14) . ?
C31 H31 0.9300 . ?
C18 H18 0.9300 . ?
C18 C17 1.375(15) . ?
C16 H16 0.9300 . ?
C16 C17 1.367(15) . ?
C48 H48 0.9300 . ?
C48 C47 1.400(14) . ?
C24 H24 0.9300 . ?
C24 C23 1.358(15) . ?
C4 H4 0.9300 . ?
C4 C3 1.369(15) . ?
C2 H2 0.9300 . ?
C2 C3 1.360(15) . ?
C8 H8 0.9300 . ?
C20 C21 1.399(14) . ?
C3 H3 0.9300 . ?
C26 H26 0.9300 . ?
C26 C27 1.357(14) . ?
C13 H13A 0.9600 . ?
C13 H13B 0.9600 . ?
C13 H13C 0.9600 . ?
C37 H37A 0.9600 . ?
C37 H37B 0.9600 . ?
C37 H37C 0.9600 . ?
C27 H27 0.9300 . ?
C23 H23 0.9300 . ?
C23 C22 1.380(15) . ?
C47 H47 0.9300 . ?
C47 C46 1.360(15) . ?
C42 H42 0.9300 . ?
C42 C41 1.363(16) . ?
C22 H22 0.9300 . ?
C22 C21 1.379(15) . ?
C17 H17 0.9300 . ?
C40 H40 0.9300 . ?
C40 C41 1.344(15) . ?
C21 H21 0.9300 . ?
C45 H45 0.9300 . ?
C45 C46 1.349(16) . ?
C46 H46 0.9300 . ?
C41 H41 0.9300 . ?
C49 N13 1.16(2) . ?
C49 C50 1.41(2) . ?
C50 H50A 0.9600 . ?
C50 H50B 0.9600 . ?
C50 H50C 0.9600 . ?
F6 B2 1.32(2) . ?
F7 B2 1.33(2) . ?
F8 B2 1.32(2) . ?
F5 B2 1.32(2) . ?
B3 F12 1.335(14) . ?
B3 F9 1.324(14) . ?
B3 F10 1.352(14) . ?
B3 F11 1.341(14) . ?

loop_
_geom_torsion_atom_site_label_1
_geom_torsion_atom_site_label_2
_geom_torsion_atom_site_label_3
_geom_torsion_atom_site_label_4
_geom_torsion
_geom_torsion_site_symmetry_1
_geom_torsion_site_symmetry_2
_geom_torsion_site_symmetry_3
_geom_torsion_site_symmetry_4
_geom_torsion_publ_flag
Fe0A N3 N4 Fe0B 36.4(12) . . . . ?
Fe0A N3 N4 C14 -155.2(6) . . . . ?
Fe0A N3 C11 C12 159.7(6) . . . . ?
Fe0A N3 C11 C10 -18.0(9) . . . . ?
Fe0A N7 C29 C30 -5.6(10) . . . . ?
Fe0A N7 C29 C28 174.6(7) . . . . ?
Fe0A N7 C25 C26 -174.6(7) . . . . ?
Fe0A N9 N10 Fe0B 41.7(12) . . . 2_656 ?
Fe0A N9 N10 C38 -150.6(7) . . . . ?
Fe0A N9 C35 C34 -18.5(9) . . . . ?
Fe0A N9 C35 C36 156.4(6) . . . . ?
Fe0A N2 C10 C11 5.5(9) . . . . ?
Fe0A N2 C10 C9 -170.9(6) . . . . ?
Fe0A N2 C6 C5 -4.9(9) . . . . ?
Fe0A N2 C6 C7 171.8(7) . . . . ?
Fe0A N1 C1 C2 -168.5(7) . . . . ?
Fe0A N1 C5 C6 -8.7(10) . . . . ?
Fe0A N1 C5 C4 171.4(7) . . . . ?
Fe0A N8 C34 C35 3.2(10) . . . . ?
Fe0A N8 C34 C33 -173.5(7) . . . . ?
Fe0A N8 C30 C29 -1.7(10) . . . . ?
Fe0A N8 C30 C31 174.3(7) . . . . ?
Fe0B N11 C39 C38 -19.0(11) 2_656 . . . ?
Fe0B N11 C39 C40 161.2(8) 2_656 . . . ?
Fe0B N11 C43 C44 22.1(11) 2_656 . . . ?
Fe0B N11 C43 C42 -159.3(8) 2_656 . . . ?
Fe0B N5 C15 C14 -14.4(9) . . . . ?
Fe0B N5 C15 C16 165.2(7) . . . . ?
Fe0B N5 C19 C18 -165.8(7) . . . . ?
Fe0B N5 C19 C20 15.5(10) . . . . ?
Fe0B N10 C38 C39 -8.0(10) 2_656 . . . ?
Fe0B N10 C38 C36 173.2(6) 2_656 . . . ?
Fe0B N4 C14 C15 -6.2(10) . . . . ?
Fe0B N4 C14 C12 171.9(5) . . . . ?
Fe0B N6 C24 C23 178.5(8) . . . . ?
Fe0B N6 C20 C19 -3.2(10) . . . . ?
Fe0B N6 C20 C21 -179.6(7) . . . . ?
Fe0B N12 C44 C43 -2.7(11) 2_656 . . . ?
Fe0B N12 C44 C45 -179.2(8) 2_656 . . . ?
Fe0B N12 C48 C47 176.9(7) 2_656 . . . ?
N3 Fe0A N2 C10 -11.9(6) . . . . ?
N3 Fe0A N2 C6 178.7(6) . . . . ?
N3 Fe0A N8 C34 -107.4(7) . . . . ?
N3 Fe0A N8 C30 83.3(7) . . . . ?
N3 N4 C14 C15 -177.8(7) . . . . ?
N3 N4 C14 C12 0.3(9) . . . . ?
N3 C11 C12 C14 2.5(10) . . . . ?
N3 C11 C12 C13 -175.1(9) . . . . ?
N3 C11 C10 N2 8.8(10) . . . . ?
N3 C11 C10 C9 -175.3(9) . . . . ?
N7 Fe0A N2 C10 74.3(6) . . . . ?
N7 Fe0A N2 C6 -95.1(6) . . . . ?
N7 Fe0A N8 C34 168.3(7) . . . . ?
N7 Fe0A N8 C30 -1.0(6) . . . . ?
N7 C29 C30 N8 4.8(11) . . . . ?
N7 C29 C30 C31 -170.9(9) . . . . ?
N7 C29 C28 C27 2.3(15) . . . . ?
N7 C25 C26 C27 -1.2(16) . . . . ?
N11 C39 C40 C41 -1.1(16) . . . . ?
N11 C43 C44 N12 -11.4(13) . . . . ?
N11 C43 C44 C45 164.9(10) . . . . ?
N11 C43 C42 C41 -1.6(18) . . . . ?
N9 Fe0A N2 C10 -108.6(6) . . . . ?
N9 Fe0A N2 C6 82.0(6) . . . . ?
N9 Fe0A N8 C34 -10.5(7) . . . . ?
N9 Fe0A N8 C30 -179.8(7) . . . . ?
N9 N10 C38 C39 -178.8(8) . . . . ?
N9 N10 C38 C36 2.4(10) . . . . ?
N9 C35 C34 N8 10.6(11) . . . . ?
N9 C35 C34 C33 -173.1(9) . . . . ?
N9 C35 C36 C38 3.0(10) . . . . ?
N9 C35 C36 C37 -173.1(9) . . . . ?
N5 C15 C14 N4 13.6(11) . . . . ?
N5 C15 C14 C12 -164.0(9) . . . . ?
N5 C15 C16 C17 1.2(14) . . . . ?
N5 C19 C18 C17 1.4(15) . . . . ?
N5 C19 C20 N6 -6.9(12) . . . . ?
N5 C19 C20 C21 169.4(9) . . . . ?
N2 C10 C9 C8 0.9(13) . . . . ?
N2 C6 C7 C8 -2.7(14) . . . . ?
N1 Fe0A N2 C10 169.7(6) . . . . ?
N1 Fe0A N2 C6 0.3(6) . . . . ?
N1 Fe0A N8 C34 73.2(7) . . . . ?
N1 Fe0A N8 C30 -96.1(6) . . . . ?
N1 C1 C2 C3 -2.2(15) . . . . ?
N1 C5 C6 N2 8.7(11) . . . . ?
N1 C5 C6 C7 -167.7(9) . . . . ?
N1 C5 C4 C3 -1.5(15) . . . . ?
N8 C34 C33 C32 1.9(14) . . . . ?
N8 C30 C31 C32 -3.0(14) . . . . ?
N10 N9 C35 C34 -176.6(7) . . . . ?
N10 N9 C35 C36 -1.6(9) . . . . ?
N10 C38 C39 N11 17.6(12) . . . . ?
N10 C38 C39 C40 -162.6(10) . . . . ?
N10 C38 C36 C35 -3.3(10) . . . . ?
N10 C38 C36 C37 172.8(9) . . . . ?
N4 N3 C11 C12 -2.5(10) . . . . ?
N4 N3 C11 C10 179.8(7) . . . . ?
N4 C14 C12 C11 -1.7(9) . . . . ?
N4 C14 C12 C13 175.9(9) . . . . ?
N6 C24 C23 C22 1.9(18) . . . . ?
N6 C20 C21 C22 0.0(16) . . . . ?
C11 N3 N4 Fe0B -167.1(6) . . . . ?
C11 N3 N4 C14 1.3(9) . . . . ?
C11 C10 C9 C8 -174.7(9) . . . . ?
N12 C44 C45 C46 1.8(17) . . . . ?
N12 C48 C47 C46 1.5(16) . . . . ?
C35 N9 N10 Fe0B -168.2(6) . . . 2_656 ?
C35 N9 N10 C38 -0.4(9) . . . . ?
C35 C34 C33 C32 -174.2(9) . . . . ?
C15 N5 C19 C18 1.5(13) . . . . ?
C15 N5 C19 C20 -177.3(8) . . . . ?
C15 C14 C12 C11 176.1(9) . . . . ?
C15 C14 C12 C13 -6.4(16) . . . . ?
C15 C16 C17 C18 1.8(16) . . . . ?
C14 C15 C16 C17 -179.2(9) . . . . ?
C34 N8 C30 C29 -170.9(8) . . . . ?
C34 N8 C30 C31 5.2(13) . . . . ?
C34 C35 C36 C38 176.5(10) . . . . ?
C34 C35 C36 C37 0.5(17) . . . . ?
C34 C33 C32 C31 0.2(15) . . . . ?
C29 N7 C25 C26 1.6(13) . . . . ?
C29 C30 C31 C32 172.4(9) . . . . ?
C29 C28 C27 C26 -1.9(17) . . . . ?
C12 C11 C10 N2 -168.2(9) . . . . ?
C12 C11 C10 C9 7.7(17) . . . . ?
C1 N1 C5 C6 178.5(8) . . . . ?
C1 N1 C5 C4 -1.4(13) . . . . ?
C1 C2 C3 C4 -0.8(16) . . . . ?
C10 N2 C6 C5 -174.0(7) . . . . ?
C10 N2 C6 C7 2.7(12) . . . . ?
C10 C11 C12 C14 179.6(9) . . . . ?
C10 C11 C12 C13 2.0(16) . . . . ?
C10 C9 C8 C7 -1.0(15) . . . . ?
C5 N1 C1 C2 3.2(14) . . . . ?
C5 C6 C7 C8 173.5(9) . . . . ?
C5 C4 C3 C2 2.5(16) . . . . ?
C38 C39 C40 C41 179.1(11) . . . . ?
C39 N11 C43 C44 -176.0(8) . . . . ?
C39 N11 C43 C42 2.7(15) . . . . ?
C39 C38 C36 C35 178.2(10) . . . . ?
C39 C38 C36 C37 -5.7(18) . . . . ?
C39 C40 C41 C42 2(2) . . . . ?
C19 N5 C15 C14 177.6(7) . . . . ?
C19 N5 C15 C16 -2.8(13) . . . . ?
C19 C18 C17 C16 -3.1(16) . . . . ?
C19 C20 C21 C22 -176.0(10) . . . . ?
C36 C35 C34 N8 -162.7(9) . . . . ?
C36 C35 C34 C33 13.6(18) . . . . ?
C36 C38 C39 N11 -163.9(9) . . . . ?
C36 C38 C39 C40 15.9(18) . . . . ?
C6 N2 C10 C11 174.6(7) . . . . ?
C6 N2 C10 C9 -1.8(12) . . . . ?
C6 C5 C4 C3 178.6(9) . . . . ?
C6 C7 C8 C9 1.8(15) . . . . ?
C30 N8 C34 C35 172.2(8) . . . . ?
C30 N8 C34 C33 -4.6(13) . . . . ?
C30 C29 C28 C27 -177.4(10) . . . . ?
C33 C32 C31 C30 0.3(15) . . . . ?
C43 N11 C39 C38 178.5(8) . . . . ?
C43 N11 C39 C40 -1.3(14) . . . . ?
C43 C44 C45 C46 -174.3(11) . . . . ?
C43 C42 C41 C40 -1(2) . . . . ?
C25 N7 C29 C30 177.7(8) . . . . ?
C25 N7 C29 C28 -2.1(13) . . . . ?
C25 C26 C27 C28 1.3(17) . . . . ?
C28 C29 C30 N8 -175.5(9) . . . . ?
C28 C29 C30 C31 8.8(16) . . . . ?
C44 N12 C48 C47 2.6(14) . . . . ?
C44 C43 C42 C41 176.9(11) . . . . ?
C44 C45 C46 C47 2.4(19) . . . . ?
C18 C19 C20 N6 174.4(9) . . . . ?
C18 C19 C20 C21 -9.3(15) . . . . ?
C16 C15 C14 N4 -166.0(9) . . . . ?
C16 C15 C14 C12 16.4(16) . . . . ?
C48 N12 C44 C43 172.2(9) . . . . ?
C48 N12 C44 C45 -4.2(15) . . . . ?
C48 C47 C46 C45 -4.0(17) . . . . ?
C24 N6 C20 C19 176.4(9) . . . . ?
C24 N6 C20 C21 0.0(14) . . . . ?
C24 C23 C22 C21 -1.7(17) . . . . ?
C4 C5 C6 N2 -171.3(8) . . . . ?
C4 C5 C6 C7 12.2(15) . . . . ?
C20 N6 C24 C23 -1.0(16) . . . . ?
C20 C19 C18 C17 -179.9(9) . . . . ?
C23 C22 C21 C20 0.8(17) . . . . ?
C42 C43 C44 N12 170.0(10) . . . . ?
C42 C43 C44 C45 -13.6(18) . . . . ?
